data_1549944
loop_
_publ_author_name
'Rozatian, Neshat'
'Ashworth, Ian W.'
'Sandford, Graham'
'Hodgson, David R. W.'

_publ_section_title
;
 A quantitative reactivity scale for electrophilic fluorinating reagents.
;
_journal_issue 46
_journal_name_full 'Chemical science'
_journal_page_first 8692
_journal_page_last 8702
_journal_paper_doi 10.1039/c8sc03596b
_journal_volume 9
_journal_year 2018
_chemical_formula_moiety 'C15 H9 Cl2 F O2'
_chemical_formula_sum 'C15 H9 Cl2 F O2'
_chemical_formula_weight 311.12
_chemical_name_systematic
;
2-fluoro-1,3-bis(4-chlorophenyl)-1,3-propanedione
;
_space_group_crystal_system orthorhombic
_space_group_IT_number 62
_space_group_name_Hall '-P 2ac 2n'
_space_group_name_H-M_alt 'P n m a'
_symmetry_space_group_name_Hall '-P 2ac 2n'
_symmetry_space_group_name_H-M 'P n m a'
_atom_sites_solution_hydrogens difmap
_atom_sites_solution_primary direct
_audit_creation_date 2017-06-02
_audit_creation_method
;
Olex2 1.2-beta
(compiled 2017.03.28 svn.r3405 for OlexSys, GUI svn.r5337)
;
_audit_update_record
;
2018-07-24 deposited with the CCDC.
2018-09-13 downloaded from the CCDC.
;
_cell_angle_alpha 90
_cell_angle_beta 90
_cell_angle_gamma 90
_cell_formula_units_Z 4
_cell_length_a 6.0944(8)
_cell_length_b 30.676(4)
_cell_length_c 6.8810(9)
_cell_measurement_reflns_used 9921
_cell_measurement_temperature 120.0
_cell_measurement_theta_max 31.08
_cell_measurement_theta_min 3.03
_cell_volume 1286.4(3)
_computing_cell_refinement 'SAINT v8.37A (Bruker, 2015)'
_computing_data_collection 'APEX2 v.2013.4_1 (Bruker, 2013)'
_computing_data_reduction 'SAINT v8.37A (Bruker, 2015)'
_computing_molecular_graphics 'Olex2 (Dolomanov et al., 2009)'
_computing_publication_material 'Olex2 (Dolomanov et al., 2009)'
_computing_structure_refinement 'ShelXL (Sheldrick, 2015)'
_computing_structure_solution 'XS (Sheldrick, 2008)'
_diffrn_ambient_temperature 120.0
_diffrn_detector 'Bruker PHOTON 100 CMOS'
_diffrn_detector_area_resol_mean 10.4
_diffrn_detector_type 'CMOS sensor'
_diffrn_measured_fraction_theta_full 0.998
_diffrn_measured_fraction_theta_max 0.999
_diffrn_measurement_device '3-circle diffractometer'
_diffrn_measurement_device_type 'Bruker D8 Venture'
_diffrn_measurement_method '\f and \w scans'
_diffrn_radiation_monochromator 'focusing mirrors'
_diffrn_radiation_probe x-ray
_diffrn_radiation_type MoK\a
_diffrn_radiation_wavelength 0.71073
_diffrn_reflns_av_R_equivalents 0.0444
_diffrn_reflns_av_unetI/netI 0.0226
_diffrn_reflns_Laue_measured_fraction_full 0.998
_diffrn_reflns_Laue_measured_fraction_max 0.999
_diffrn_reflns_limit_h_max 8
_diffrn_reflns_limit_h_min -8
_diffrn_reflns_limit_k_max 41
_diffrn_reflns_limit_k_min -41
_diffrn_reflns_limit_l_max 9
_diffrn_reflns_limit_l_min -9
_diffrn_reflns_number 20698
_diffrn_reflns_point_group_measured_fraction_full 0.998
_diffrn_reflns_point_group_measured_fraction_max 0.999
_diffrn_reflns_theta_full 25.242
_diffrn_reflns_theta_max 28.998
_diffrn_reflns_theta_min 2.656
_diffrn_source 'microfocus sealed X-ray tube'
_diffrn_source_type 'Incoatec I\mS microsource'
_diffrn_standards_number 0
_exptl_absorpt_coefficient_mu 0.513
_exptl_absorpt_correction_T_max 1.0000
_exptl_absorpt_correction_T_min 0.9011
_exptl_absorpt_correction_type multi-scan
_exptl_absorpt_process_details
;
SADABS-2014/5 (Bruker,2014/5) was used for absorption correction. 
wR2(int) was 0.1246 before and 0.0643 after correction. 
The Ratio of minimum to maximum transmission is 0.9011. 
The \l/2 correction factor is Not present.
;
_exptl_crystal_colour 'clear colourless'
_exptl_crystal_colour_lustre clear
_exptl_crystal_colour_primary colourless
_exptl_crystal_density_diffrn 1.606
_exptl_crystal_description plate
_exptl_crystal_F_000 632
_exptl_crystal_size_max 0.3
_exptl_crystal_size_mid 0.24
_exptl_crystal_size_min 0.03
_refine_diff_density_max 0.327
_refine_diff_density_min -0.296
_refine_diff_density_rms 0.060
_refine_ls_extinction_method none
_refine_ls_goodness_of_fit_ref 1.213
_refine_ls_hydrogen_treatment refall
_refine_ls_matrix_type full
_refine_ls_number_parameters 113
_refine_ls_number_reflns 1750
_refine_ls_number_restraints 0
_refine_ls_restrained_S_all 1.213
_refine_ls_R_factor_all 0.0527
_refine_ls_R_factor_gt 0.0436
_refine_ls_shift/su_max 0.000
_refine_ls_shift/su_mean 0.000
_refine_ls_structure_factor_coef Fsqd
_refine_ls_weighting_details 'w=1/[\s^2^(Fo^2^)+(0.0250P)^2^+1.6000P] where P=(Fo^2^+2Fc^2^)/3'
_refine_ls_weighting_scheme calc
_refine_ls_wR_factor_gt 0.0941
_refine_ls_wR_factor_ref 0.0971
_reflns_Friedel_coverage 0.000
_reflns_number_gt 1529
_reflns_number_total 1750
_reflns_threshold_expression 'I > 2\s(I)'
_cod_data_source_file c8sc03596b2.cif
_cod_data_source_block 17srv156
_cod_depositor_comments
;
The following automatic conversions were performed:

'_diffrn_radiation_probe' value 'X-ray' changed to 'x-ray' according
to
/home/data/users/saulius/crontab/automatic-downloads/rss-feeds/RSC/lib/dictionaries/cif_core.dic
dictionary named 'cif_core.dic' version 2.4.2 from 2011-04-26.

Automatic conversion script
Id: cif_fix_values 4973 2017-02-22 13:04:09Z antanas 

 Adding full bibliography for 1549940--1549946.cif.
;
_cod_database_code 1549944
_shelx_shelxl_version_number 2014/7
_shelx_space_group_comment
;
The symmetry employed for this shelxl refinement is uniquely defined
by the following loop, which should always be used as a source of
symmetry information in preference to the above space-group names.
They are only intended as comments.
;
_shelx_estimated_absorpt_t_max 0.985
_shelx_estimated_absorpt_t_min 0.861
_computing.bruker_data_scaling 'SADABS V2012/1 (Bruker AXS Inc.)'

_olex2_refinement_description
;
;
_olex2_submission_special_instructions 'No special instructions were received'

loop_
_space_group_symop_operation_xyz
'x, y, z'
'-x+1/2, -y, z+1/2'
'x+1/2, -y+1/2, -z+1/2'
'-x, y+1/2, -z'
'-x, -y, -z'
'x-1/2, y, -z-1/2'
'-x-1/2, y-1/2, z-1/2'
'x, -y-1/2, z'

loop_
_atom_site_label
_atom_site_type_symbol
_atom_site_fract_x
_atom_site_fract_y
_atom_site_fract_z
_atom_site_U_iso_or_equiv
_atom_site_adp_type
_atom_site_occupancy
_atom_site_site_symmetry_order
_atom_site_calc_flag
_atom_site_refinement_flags_posn
_atom_site_refinement_flags_adp
_atom_site_refinement_flags_occupancy
Cl1 Cl 0.21891(9) 0.53272(2) 0.46128(8) 0.02688(15) Uani 1 1 d . . .
F1 F 0.2913(2) 0.7500 0.5406(3) 0.0199(3) Uani 1 2 d S T P
O1 O 0.8360(2) 0.70956(4) 0.5317(2) 0.0185(3) Uani 1 1 d . . .
C1 C 0.5146(4) 0.7500 0.5292(4) 0.0126(5) Uani 1 2 d S T P
C2 C 0.6239(3) 0.70978(6) 0.5275(3) 0.0134(3) Uani 1 1 d . . .
C3 C 0.5140(3) 0.66687(5) 0.5161(2) 0.0124(3) Uani 1 1 d . . .
C4 C 0.3041(3) 0.66130(6) 0.4382(3) 0.0140(3) Uani 1 1 d . . .
C5 C 0.2144(3) 0.61991(6) 0.4201(3) 0.0155(4) Uani 1 1 d . . .
C6 C 0.3345(3) 0.58415(6) 0.4820(3) 0.0160(4) Uani 1 1 d . . .
C7 C 0.5434(3) 0.58867(6) 0.5615(3) 0.0163(4) Uani 1 1 d . . .
C8 C 0.6325(3) 0.63015(6) 0.5768(3) 0.0144(3) Uani 1 1 d . . .
H1 H 0.879(13) 0.7500 0.524(10) 0.15(3) Uiso 1 2 d S T P
H4 H 0.224(4) 0.6854(7) 0.391(3) 0.021(6) Uiso 1 1 d . . .
H5 H 0.074(3) 0.6160(6) 0.364(3) 0.008(5) Uiso 1 1 d . . .
H7 H 0.620(4) 0.5638(8) 0.607(4) 0.027(6) Uiso 1 1 d . . .
H8 H 0.769(4) 0.6336(7) 0.635(3) 0.018(5) Uiso 1 1 d . . .

loop_
_atom_site_aniso_label
_atom_site_aniso_U_11
_atom_site_aniso_U_22
_atom_site_aniso_U_33
_atom_site_aniso_U_23
_atom_site_aniso_U_13
_atom_site_aniso_U_12
Cl1 0.0275(3) 0.0149(2) 0.0382(3) -0.00181(19) -0.0001(2) -0.00676(18)
F1 0.0068(6) 0.0147(7) 0.0381(10) 0.000 0.0027(7) 0.000
O1 0.0075(6) 0.0161(6) 0.0318(8) -0.0012(6) -0.0008(5) 0.0012(4)
C1 0.0078(10) 0.0144(11) 0.0157(12) 0.000 0.0013(9) 0.000
C2 0.0103(8) 0.0165(8) 0.0134(8) -0.0001(7) 0.0014(6) -0.0011(6)
C3 0.0119(7) 0.0132(8) 0.0122(8) -0.0006(6) 0.0021(6) -0.0001(6)
C4 0.0121(8) 0.0152(8) 0.0146(8) -0.0005(6) 0.0000(7) 0.0028(6)
C5 0.0122(8) 0.0187(8) 0.0157(8) -0.0016(6) -0.0003(7) -0.0012(7)
C6 0.0183(9) 0.0131(8) 0.0166(9) -0.0014(7) 0.0032(7) -0.0030(6)
C7 0.0177(9) 0.0145(8) 0.0168(9) 0.0011(7) 0.0000(7) 0.0020(7)
C8 0.0126(8) 0.0161(8) 0.0144(9) -0.0004(6) -0.0005(7) 0.0027(7)

loop_
_atom_type_symbol
_atom_type_description
_atom_type_scat_dispersion_real
_atom_type_scat_dispersion_imag
_atom_type_scat_source
C C 0.0033 0.0016 'International Tables Vol C Tables 4.2.6.8 and 6.1.1.4'
H H 0.0000 0.0000 'International Tables Vol C Tables 4.2.6.8 and 6.1.1.4'
Cl Cl 0.1484 0.1585 'International Tables Vol C Tables 4.2.6.8 and 6.1.1.4'
F F 0.0171 0.0103 'International Tables Vol C Tables 4.2.6.8 and 6.1.1.4'
O O 0.0106 0.0060 'International Tables Vol C Tables 4.2.6.8 and 6.1.1.4'

loop_
_geom_angle_atom_site_label_1
_geom_angle_atom_site_label_2
_geom_angle_atom_site_label_3
_geom_angle
_geom_angle_site_symmetry_3
C2 O1 H1 102(4) .
F1 C1 C2 118.35(11) 8_575
F1 C1 C2 118.35(11) .
C2 C1 C2 123.3(2) 8_575
O1 C2 C1 118.65(17) .
O1 C2 C3 116.68(16) .
C1 C2 C3 124.65(17) .
C4 C3 C2 122.91(16) .
C4 C3 C8 119.18(16) .
C8 C3 C2 117.81(16) .
C3 C4 H4 120.6(14) .
C5 C4 C3 120.46(16) .
C5 C4 H4 118.8(14) .
C4 C5 H5 120.7(12) .
C6 C5 C4 119.23(17) .
C6 C5 H5 120.1(12) .
C5 C6 Cl1 118.71(14) .
C5 C6 C7 121.65(16) .
C7 C6 Cl1 119.63(14) .
C6 C7 H7 120.2(15) .
C8 C7 C6 118.63(16) .
C8 C7 H7 121.2(15) .
C3 C8 H8 119.8(13) .
C7 C8 C3 120.85(17) .
C7 C8 H8 119.2(13) .

loop_
_geom_bond_atom_site_label_1
_geom_bond_atom_site_label_2
_geom_bond_distance
_geom_bond_site_symmetry_2
Cl1 C6 1.7337(18) .
F1 C1 1.363(3) .
O1 C2 1.293(2) .
O1 H1 1.269(17) .
C1 C2 1.402(2) .
C1 C2 1.402(2) 8_575
C2 C3 1.479(2) .
C3 C4 1.398(2) .
C3 C8 1.401(2) .
C4 C5 1.388(2) .
C4 H4 0.94(2) .
C5 C6 1.386(3) .
C5 H5 0.95(2) .
C6 C7 1.392(3) .
C7 C8 1.388(2) .
C7 H7 0.95(2) .
C8 H8 0.93(2) .

loop_
_geom_hbond_atom_site_label_D
_geom_hbond_atom_site_label_H
_geom_hbond_atom_site_label_A
_geom_hbond_distance_DH
_geom_hbond_distance_HA
_geom_hbond_distance_DA
_geom_hbond_angle_DHA
_geom_hbond_site_symmetry_A
O1 H1 O1 1.269(17) 1.269(17) 2.481(3) 156(7) 8_575

loop_
_geom_torsion_atom_site_label_1
_geom_torsion_atom_site_label_2
_geom_torsion_atom_site_label_3
_geom_torsion_atom_site_label_4
_geom_torsion
_geom_torsion_site_symmetry_1
O1 C7 C6 F1 -19.52(9) .
C3 C7 C6 F1 -10.46(6) .
C7 C6 C7 O1 -14.17(7) 8_575
C7 C6 C7 C3 -5.11(5) 8_575
